data_4078856
loop_
_publ_author_name
'Bernhammer, Jan C.'
'Huynh, Han Vinh'

_publ_section_title
;
 Pyrazolin-5-ylidene Palladium(II) Complexes: Synthesis, Characterization,
 and Application in the Direct Arylation of Pentafluorobenzene
;
_journal_issue 14
_journal_name_full Organometallics
_journal_page_first 5121
_journal_paper_doi 10.1021/om300464b
_journal_volume 31
_journal_year 2012
_chemical_formula_sum 'C17 H19 Br2 Cl2 N3 Pd'
_chemical_formula_weight 602.47
_chemical_name_systematic
; 
 ? 
;
_space_group_IT_number 14
_symmetry_cell_setting monoclinic
_symmetry_space_group_name_Hall '-P 2yn'
_symmetry_space_group_name_H-M 'P 1 21/n 1'
_atom_sites_solution_hydrogens geom
_atom_sites_solution_primary direct
_atom_sites_solution_secondary difmap
_audit_creation_method SHELXL-97
_cell_angle_alpha 90.00
_cell_angle_beta 108.2690(10)
_cell_angle_gamma 90.00
_cell_formula_units_Z 4
_cell_length_a 9.2378(8)
_cell_length_b 17.1028(15)
_cell_length_c 13.6570(12)
_cell_measurement_reflns_used 6273
_cell_measurement_temperature 100(2)
_cell_measurement_theta_max 28.42
_cell_measurement_theta_min 2.38
_cell_volume 2048.9(3)
_computing_cell_refinement 'Bruker SAINT'
_computing_data_collection 'Bruker APEX2'
_computing_data_reduction 'Bruker SAINT'
_computing_molecular_graphics 'Bruker SHELXTL'
_computing_publication_material 'Bruker SHELXTL'
_computing_structure_refinement 'SHELXL-97 (Sheldrick, 2008)'
_computing_structure_solution 'SHELXS-97 (Sheldrick, 2008)'
_diffrn_ambient_temperature 100(2)
_diffrn_measured_fraction_theta_full 0.999
_diffrn_measured_fraction_theta_max 0.999
_diffrn_measurement_device_type 'Bruker APEX-II CCD'
_diffrn_measurement_method '\f and \w scans'
_diffrn_radiation_monochromator graphite
_diffrn_radiation_source 'fine-focus sealed tube'
_diffrn_radiation_type MoK\a
_diffrn_radiation_wavelength 0.71073
_diffrn_reflns_av_R_equivalents 0.0287
_diffrn_reflns_av_sigmaI/netI 0.0317
_diffrn_reflns_limit_h_max 11
_diffrn_reflns_limit_h_min -11
_diffrn_reflns_limit_k_max 20
_diffrn_reflns_limit_k_min -22
_diffrn_reflns_limit_l_max 10
_diffrn_reflns_limit_l_min -17
_diffrn_reflns_number 14560
_diffrn_reflns_theta_full 27.50
_diffrn_reflns_theta_max 27.50
_diffrn_reflns_theta_min 2.38
_exptl_absorpt_coefficient_mu 5.072
_exptl_absorpt_correction_T_max 0.6310
_exptl_absorpt_correction_T_min 0.1859
_exptl_absorpt_correction_type multi-scan
_exptl_absorpt_process_details 'Sadabs, (Sheldrick 2008)'
_exptl_crystal_colour Yellow
_exptl_crystal_density_diffrn 1.953
_exptl_crystal_density_meas ?
_exptl_crystal_density_method 'not measured'
_exptl_crystal_description Rod
_exptl_crystal_F_000 1168
_exptl_crystal_size_max 0.50
_exptl_crystal_size_mid 0.10
_exptl_crystal_size_min 0.10
_refine_diff_density_max 0.514
_refine_diff_density_min -0.601
_refine_diff_density_rms 0.090
_refine_ls_extinction_method none
_refine_ls_goodness_of_fit_ref 1.025
_refine_ls_hydrogen_treatment constr
_refine_ls_matrix_type full
_refine_ls_number_parameters 228
_refine_ls_number_reflns 4696
_refine_ls_number_restraints 0
_refine_ls_restrained_S_all 1.025
_refine_ls_R_factor_all 0.0276
_refine_ls_R_factor_gt 0.0225
_refine_ls_shift/su_max 0.001
_refine_ls_shift/su_mean 0.000
_refine_ls_structure_factor_coef Fsqd
_refine_ls_weighting_details 'calc w=1/[\s^2^(Fo^2^)+(0.0248P)^2^+0.6982P] where P=(Fo^2^+2Fc^2^)/3'
_refine_ls_weighting_scheme calc
_refine_ls_wR_factor_gt 0.0532
_refine_ls_wR_factor_ref 0.0548
_reflns_number_gt 4152
_reflns_number_total 4696
_reflns_threshold_expression >2sigma(I)
_cod_data_source_file om300464b_si_002.cif
_cod_data_source_block c043
_cod_depositor_comments
;
The following automatic conversions were performed:

'_symmetry_cell_setting' value 'Monoclinic' changed to 'monoclinic'
according to /home/saulius/struct/CIF-dictionaries/cif_core.dic
dictionary named 'cif_core.dic' version 2.4.2 from
2011-04-26.

'_exptl_absorpt_correction_type' value 'Multi-scan'
changed to 'multi-scan' according to
/home/saulius/struct/CIF-dictionaries/cif_core.dic dictionary named
'cif_core.dic' version 2.4.2 from 2011-04-26.

Automatic conversion script
Id: cif_fix_values 1891 2012-01-12 08:04:46Z andrius 

The following automatic conversions were performed:

'_exptl_crystal_density_meas' value 'Not Measured' was changed to '?'
- the value is perceived as not measured.

Automatic conversion script
Id: cif_fix_values 3008 2015-01-20 13:52:24Z robertas 
;
_cod_original_sg_symbol_H-M P2(1)/n
_cod_database_code 4078856

loop_
_symmetry_equiv_pos_as_xyz
'x, y, z'
'-x+1/2, y+1/2, -z+1/2'
'-x, -y, -z'
'x-1/2, -y-1/2, z-1/2'

loop_
_atom_site_label
_atom_site_type_symbol
_atom_site_fract_x
_atom_site_fract_y
_atom_site_fract_z
_atom_site_U_iso_or_equiv
_atom_site_adp_type
_atom_site_occupancy
_atom_site_symmetry_multiplicity
_atom_site_calc_flag
_atom_site_refinement_flags
Pd1 Pd 0.716509(18) 0.316221(9) 0.972234(13) 0.01250(5) Uani 1 1 d .
Br1 Br 0.68382(3) 0.390914(13) 1.115858(18) 0.01769(6) Uani 1 1 d .
Br2 Br 0.74307(3) 0.235554(14) 0.832443(18) 0.01943(6) Uani 1 1 d .
N1 N 0.2613(2) 0.25916(11) 0.85734(16) 0.0159(4) Uani 1 1 d .
N2 N 0.3936(2) 0.29847(10) 0.86221(15) 0.0139(4) Uani 1 1 d .
N3 N 0.9363(2) 0.36174(11) 0.99551(15) 0.0155(4) Uani 1 1 d .
C1 C 0.5098(2) 0.27444(13) 0.94502(18) 0.0147(4) Uani 1 1 d .
C2 C 0.4469(3) 0.21826(13) 0.99352(19) 0.0171(5) Uani 1 1 d .
H2 H 0.5000 0.1905 1.0544 0.021 Uiso 1 1 calc R
C3 C 0.2945(3) 0.20970(13) 0.93830(19) 0.0183(5) Uani 1 1 d .
C4 C 0.1754(3) 0.15825(15) 0.9571(2) 0.0264(6) Uani 1 1 d .
H4A H 0.0966 0.1906 0.9711 0.040 Uiso 1 1 calc R
H4B H 0.2222 0.1244 1.0165 0.040 Uiso 1 1 calc R
H4C H 0.1293 0.1259 0.8959 0.040 Uiso 1 1 calc R
C5 C 0.1148(3) 0.27497(14) 0.78056(19) 0.0187(5) Uani 1 1 d .
H5A H 0.1009 0.2401 0.7214 0.028 Uiso 1 1 calc R
H5B H 0.1118 0.3295 0.7578 0.028 Uiso 1 1 calc R
H5C H 0.0330 0.2660 0.8108 0.028 Uiso 1 1 calc R
C6 C 0.4032(2) 0.35010(12) 0.78167(18) 0.0137(4) Uani 1 1 d .
C7 C 0.3640(3) 0.32352(13) 0.68105(19) 0.0170(5) Uani 1 1 d .
H7 H 0.3243 0.2723 0.6642 0.020 Uiso 1 1 calc R
C8 C 0.3833(3) 0.37213(14) 0.60536(19) 0.0193(5) Uani 1 1 d .
H8 H 0.3551 0.3547 0.5359 0.023 Uiso 1 1 calc R
C9 C 0.4438(3) 0.44655(14) 0.63078(19) 0.0203(5) Uani 1 1 d .
H9 H 0.4581 0.4798 0.5789 0.024 Uiso 1 1 calc R
C10 C 0.4836(3) 0.47231(13) 0.73274(19) 0.0186(5) Uani 1 1 d .
H10 H 0.5258 0.5230 0.7501 0.022 Uiso 1 1 calc R
C11 C 0.4621(3) 0.42458(13) 0.80852(18) 0.0169(5) Uani 1 1 d .
H11 H 0.4872 0.4423 0.8777 0.020 Uiso 1 1 calc R
C12 C 1.0563(3) 0.34355(14) 1.07758(19) 0.0207(5) Uani 1 1 d .
H12 H 1.0407 0.3113 1.1300 0.025 Uiso 1 1 calc R
C13 C 1.2017(3) 0.37014(15) 1.0884(2) 0.0241(5) Uani 1 1 d .
H13 H 1.2847 0.3556 1.1468 0.029 Uiso 1 1 calc R
C14 C 1.2254(3) 0.41808(14) 1.0132(2) 0.0222(5) Uani 1 1 d .
H14 H 1.3244 0.4371 1.0191 0.027 Uiso 1 1 calc R
C15 C 1.1020(3) 0.43770(14) 0.9295(2) 0.0212(5) Uani 1 1 d .
H15 H 1.1144 0.4711 0.8771 0.025 Uiso 1 1 calc R
C16 C 0.9599(3) 0.40814(13) 0.92285(18) 0.0181(5) Uani 1 1 d .
H16 H 0.8757 0.4212 0.8645 0.022 Uiso 1 1 calc R
C1S C 0.0428(3) 0.44120(15) 0.3532(2) 0.0278(6) Uani 1 1 d .
H1S1 H -0.0018 0.4048 0.2952 0.033 Uiso 1 1 calc R
H1S2 H 0.0792 0.4099 0.4173 0.033 Uiso 1 1 calc R
Cl1 Cl -0.09813(8) 0.50696(4) 0.36325(6) 0.03459(16) Uani 1 1 d .
Cl2 Cl 0.19875(8) 0.49077(4) 0.33281(6) 0.03130(15) Uani 1 1 d .

loop_
_atom_site_aniso_label
_atom_site_aniso_U_11
_atom_site_aniso_U_22
_atom_site_aniso_U_33
_atom_site_aniso_U_23
_atom_site_aniso_U_13
_atom_site_aniso_U_12
Pd1 0.01144(9) 0.01501(9) 0.01141(9) -0.00019(6) 0.00407(7) -0.00147(6)
Br1 0.01979(12) 0.01819(11) 0.01699(12) -0.00295(9) 0.00849(10) -0.00262(8)
Br2 0.01612(12) 0.02562(13) 0.01802(13) -0.00626(10) 0.00746(10) -0.00267(9)
N1 0.0117(9) 0.0189(9) 0.0184(10) -0.0011(8) 0.0067(8) -0.0028(7)
N2 0.0124(9) 0.0156(9) 0.0144(10) -0.0007(8) 0.0050(8) -0.0030(7)
N3 0.0166(9) 0.0157(9) 0.0157(10) -0.0026(8) 0.0073(8) -0.0021(7)
C1 0.0141(11) 0.0166(10) 0.0135(11) -0.0024(9) 0.0045(9) 0.0012(8)
C2 0.0181(11) 0.0180(11) 0.0169(12) 0.0008(9) 0.0079(10) -0.0016(9)
C3 0.0213(12) 0.0164(11) 0.0196(12) -0.0010(10) 0.0098(10) -0.0016(9)
C4 0.0214(13) 0.0278(13) 0.0320(15) 0.0043(12) 0.0112(11) -0.0065(10)
C5 0.0115(11) 0.0254(12) 0.0193(12) -0.0012(10) 0.0049(9) -0.0014(9)
C6 0.0116(10) 0.0159(10) 0.0159(11) 0.0029(9) 0.0073(9) 0.0021(8)
C7 0.0140(11) 0.0186(11) 0.0197(12) -0.0015(9) 0.0070(10) 0.0004(8)
C8 0.0188(12) 0.0253(12) 0.0147(12) -0.0004(10) 0.0067(10) 0.0050(9)
C9 0.0214(12) 0.0237(12) 0.0191(12) 0.0070(10) 0.0108(10) 0.0030(9)
C10 0.0186(12) 0.0173(11) 0.0220(13) -0.0001(10) 0.0093(10) -0.0012(9)
C11 0.0146(11) 0.0196(11) 0.0167(12) -0.0025(9) 0.0050(9) 0.0018(9)
C12 0.0205(12) 0.0248(12) 0.0163(12) 0.0015(10) 0.0052(10) -0.0020(9)
C13 0.0166(12) 0.0300(13) 0.0229(13) 0.0005(11) 0.0019(10) -0.0026(10)
C14 0.0171(12) 0.0239(12) 0.0285(14) -0.0069(11) 0.0112(11) -0.0077(9)
C15 0.0282(13) 0.0196(11) 0.0193(12) -0.0014(10) 0.0123(11) -0.0065(10)
C16 0.0196(12) 0.0190(11) 0.0156(12) -0.0004(10) 0.0055(10) -0.0004(9)
C1S 0.0231(13) 0.0242(13) 0.0403(16) 0.0012(12) 0.0159(12) 0.0010(10)
Cl1 0.0267(3) 0.0458(4) 0.0301(4) -0.0016(3) 0.0072(3) 0.0139(3)
Cl2 0.0289(3) 0.0351(3) 0.0332(4) 0.0024(3) 0.0145(3) -0.0061(3)

loop_
_atom_type_symbol
_atom_type_description
_atom_type_scat_dispersion_real
_atom_type_scat_dispersion_imag
_atom_type_scat_source
C C 0.0033 0.0016 'International Tables Vol C Tables 4.2.6.8 and 6.1.1.4'
H H 0.0000 0.0000 'International Tables Vol C Tables 4.2.6.8 and 6.1.1.4'
N N 0.0061 0.0033 'International Tables Vol C Tables 4.2.6.8 and 6.1.1.4'
Br Br -0.2901 2.4595 'International Tables Vol C Tables 4.2.6.8 and 6.1.1.4'
Pd Pd -0.9988 1.0072 'International Tables Vol C Tables 4.2.6.8 and 6.1.1.4'
Cl Cl 0.1484 0.1585 'International Tables Vol C Tables 4.2.6.8 and 6.1.1.4'

loop_
_geom_angle_atom_site_label_1
_geom_angle_atom_site_label_2
_geom_angle_atom_site_label_3
_geom_angle
C1 Pd1 N3 177.88(9)
C1 Pd1 Br2 88.65(7)
N3 Pd1 Br2 89.91(5)
C1 Pd1 Br1 89.12(7)
N3 Pd1 Br1 92.39(5)
Br2 Pd1 Br1 176.826(11)
C3 N1 N2 107.25(18)
C3 N1 C5 128.92(19)
N2 N1 C5 123.71(19)
C1 N2 N1 110.52(18)
C1 N2 C6 127.09(19)
N1 N2 C6 122.01(18)
C16 N3 C12 118.1(2)
C16 N3 Pd1 118.72(16)
C12 N3 Pd1 123.07(16)
N2 C1 C2 105.47(19)
N2 C1 Pd1 121.10(16)
C2 C1 Pd1 133.40(18)
C3 C2 C1 108.6(2)
N1 C3 C2 108.2(2)
N1 C3 C4 121.4(2)
C2 C3 C4 130.5(2)
C7 C6 C11 121.5(2)
C7 C6 N2 119.97(19)
C11 C6 N2 118.4(2)
C8 C7 C6 119.4(2)
C7 C8 C9 120.0(2)
C8 C9 C10 119.9(2)
C11 C10 C9 120.4(2)
C10 C11 C6 118.8(2)
N3 C12 C13 122.2(2)
C12 C13 C14 119.4(2)
C15 C14 C13 118.5(2)
C14 C15 C16 119.1(2)
N3 C16 C15 122.6(2)
Cl1 C1S Cl2 111.45(14)

loop_
_geom_bond_atom_site_label_1
_geom_bond_atom_site_label_2
_geom_bond_distance
Pd1 C1 1.962(2)
Pd1 N3 2.1035(19)
Pd1 Br2 2.4294(3)
Pd1 Br1 2.4376(3)
N1 C3 1.349(3)
N1 N2 1.378(2)
N1 C5 1.454(3)
N2 C1 1.356(3)
N2 C6 1.435(3)
N3 C16 1.341(3)
N3 C12 1.343(3)
C1 C2 1.393(3)
C2 C3 1.381(3)
C3 C4 1.492(3)
C6 C7 1.384(3)
C6 C11 1.389(3)
C7 C8 1.381(3)
C8 C9 1.390(3)
C9 C10 1.395(3)
C10 C11 1.380(3)
C12 C13 1.381(3)
C13 C14 1.384(4)
C14 C15 1.379(4)
C15 C16 1.382(3)
C1S Cl1 1.758(3)
C1S Cl2 1.767(3)
